data_4073851
loop_
_publ_author_name
'Breunig, Hans J.'
'Borrmann, Tobias'
'Lork, Enno'
'Ra\,t, Ciprian I.'
'Rosenthal, Uwe'

_publ_section_title
;
 Syntheses and Structures of Distibene Complexes of Tungsten and
 Titanium:&#x00A0; [W(CO)5{(2,6-Mes2C6H3)2Sb2}] (Mes = 2,4,6-Me3C6H2) and
 [Cp2Ti{(2,6-Mes2C6H3)2Sb2)}]
;
_journal_issue 22
_journal_name_full Organometallics
_journal_page_first 5364
_journal_paper_doi 10.1021/om700681w
_journal_volume 26
_journal_year 2007
_chemical_compound_source 'synthesis as described'
_chemical_formula_moiety 'C48 H50 Sb2, C5 O5 W'
_chemical_formula_sum 'C53 H50 O5 Sb2 W'
_chemical_formula_weight 1194.28
_chemical_name_systematic
;
 ?
;
_space_group_IT_number 2
_symmetry_cell_setting triclinic
_symmetry_Int_Tables_number 2
_symmetry_space_group_name_Hall '-P 1'
_symmetry_space_group_name_H-M 'P -1'
_atom_sites_solution_hydrogens geom
_atom_sites_solution_primary direct
_atom_sites_solution_secondary difmap
_audit_conform_dict_location ftp://ftp.iucr.org/pub/cif_core.dic
_audit_conform_dict_name cif_core.dic
_audit_conform_dict_version 2.3
_audit_creation_date 2007-02-16T20:08:28-00:00
_audit_creation_method 'WinGX routine CIF_UPDATE'
_cell_angle_alpha 78.000(10)
_cell_angle_beta 82.340(10)
_cell_angle_gamma 64.950(10)
_cell_formula_units_Z 2
_cell_length_a 11.575(2)
_cell_length_b 13.026(2)
_cell_length_c 17.558(2)
_cell_measurement_reflns_used 39
_cell_measurement_temperature 173(2)
_cell_measurement_theta_max 33.74
_cell_measurement_theta_min 4.755
_cell_measurement_wavelength 0.71073
_cell_volume 2342.8(6)
_computing_cell_refinement 'Siemens XSCANS'
_computing_data_collection 'Siemens XSCANS'
_computing_data_reduction 'Siemens XSCANS'
_computing_molecular_graphics 'Ortep-3 for Windows (Farrugia, 1997)'
_computing_publication_material 'WinGX publication routines (Farrugia, 1999)'
_computing_structure_refinement 'SHELXL-97 (Sheldrick, 1997)'
_computing_structure_solution 'SHELXS-97 (Sheldrick, 1997)'
_diffrn_ambient_temperature 173(2)
_diffrn_measured_fraction_theta_full 0.997
_diffrn_measured_fraction_theta_max 0.997
_diffrn_radiation_monochromator graphite
_diffrn_radiation_probe x-ray
_diffrn_radiation_type MoK\a
_diffrn_radiation_wavelength 0.71073
_diffrn_reflns_av_R_equivalents 0.0237
_diffrn_reflns_av_unetI/netI 0.0488
_diffrn_reflns_limit_h_max 14
_diffrn_reflns_limit_h_min -14
_diffrn_reflns_limit_k_max 16
_diffrn_reflns_limit_k_min -15
_diffrn_reflns_limit_l_max 22
_diffrn_reflns_limit_l_min -22
_diffrn_reflns_number 12499
_diffrn_reflns_theta_full 27.5
_diffrn_reflns_theta_max 27.5
_diffrn_reflns_theta_min 2.53
_exptl_absorpt_coefficient_mu 3.64
_exptl_absorpt_correction_T_max 0.6112
_exptl_absorpt_correction_T_min 0.2633
_exptl_absorpt_correction_type refdelf
_exptl_absorpt_process_details
;
        (See: Walker, N. & Stuart, D. (1983) Acta Cryst. A39, 158-166)
;
_exptl_crystal_colour orange
_exptl_crystal_density_diffrn 1.693
_exptl_crystal_density_method 'not measured'
_exptl_crystal_description blocks
_exptl_crystal_F_000 1168
_exptl_crystal_size_max 0.5
_exptl_crystal_size_mid 0.3
_exptl_crystal_size_min 0.15
_refine_diff_density_max 1.541
_refine_diff_density_min -1.027
_refine_diff_density_rms 0.12
_refine_ls_extinction_coef 0.00068(9)
_refine_ls_extinction_expression Fc^*^=kFc[1+0.001xFc^2^\l^3^/sin(2\q)]^-1/4^
_refine_ls_extinction_method SHELXL
_refine_ls_goodness_of_fit_ref 1.051
_refine_ls_hydrogen_treatment constr
_refine_ls_matrix_type full
_refine_ls_number_parameters 563
_refine_ls_number_reflns 10717
_refine_ls_number_restraints 0
_refine_ls_restrained_S_all 1.051
_refine_ls_R_factor_all 0.0451
_refine_ls_R_factor_gt 0.0341
_refine_ls_shift/su_max 0.001
_refine_ls_shift/su_mean 0
_refine_ls_structure_factor_coef Fsqd
_refine_ls_weighting_details 'calc w=1/[\s^2^(Fo^2^)+(0.0268P)^2^+2.8036P] where P=(Fo^2^+2Fc^2^)/3'
_refine_ls_weighting_scheme calc
_refine_ls_wR_factor_gt 0.074
_refine_ls_wR_factor_ref 0.078
_reflns_number_gt 9123
_reflns_number_total 10717
_reflns_threshold_expression >2sigma(I)
_cod_data_source_file om700681w-file009.cif
_cod_data_source_block cr9
_cod_database_code 4073851

loop_
_symmetry_equiv_pos_as_xyz
'x, y, z'
'-x, -y, -z'

loop_
_atom_site_label
_atom_site_type_symbol
_atom_site_fract_x
_atom_site_fract_y
_atom_site_fract_z
_atom_site_U_iso_or_equiv
_atom_site_adp_type
_atom_site_occupancy
_atom_site_symmetry_multiplicity
_atom_site_calc_flag
_atom_site_refinement_flags
C1 C 0.4998(4) -0.0312(3) 0.2325(2) 0.0195(8) Uani 1 1 d .
C2 C 0.5629(4) 0.0402(3) 0.1961(2) 0.0227(8) Uani 1 1 d .
C3 C 0.6947(4) -0.0084(3) 0.1821(3) 0.0291(10) Uani 1 1 d .
H3 H 0.7363 0.0395 0.1566 0.035 Uiso 1 1 calc R
C4 C 0.7669(4) -0.1247(4) 0.2045(3) 0.0341(11) Uani 1 1 d .
H4 H 0.857 -0.1558 0.1954 0.041 Uiso 1 1 calc R
C5 C 0.7068(4) -0.1953(4) 0.2401(3) 0.0316(10) Uani 1 1 d .
H5 H 0.7559 -0.2752 0.2556 0.038 Uiso 1 1 calc R
C6 C 0.5745(4) -0.1503(3) 0.2535(3) 0.0237(8) Uani 1 1 d .
C7 C 0.5184(4) -0.2368(3) 0.2875(3) 0.0225(8) Uani 1 1 d .
C8 C 0.4665(4) -0.2761(3) 0.2374(3) 0.0253(9) Uani 1 1 d .
C9 C 0.4232(4) -0.3619(3) 0.2680(3) 0.0287(9) Uani 1 1 d .
H9 H 0.3865 -0.387 0.2343 0.034 Uiso 1 1 calc R
C10 C 0.4320(4) -0.4114(4) 0.3456(3) 0.0317(10) Uani 1 1 d .
C11 C 0.4871(5) -0.3744(4) 0.3936(3) 0.0317(10) Uani 1 1 d .
H11 H 0.4956 -0.409 0.447 0.038 Uiso 1 1 calc R
C12 C 0.5304(4) -0.2880(3) 0.3660(3) 0.0284(9) Uani 1 1 d .
C13 C 0.4644(5) -0.2326(4) 0.1504(3) 0.0346(11) Uani 1 1 d .
H13A H 0.4423 -0.281 0.1243 0.052 Uiso 1 1 calc R
H13B H 0.5489 -0.2357 0.1305 0.052 Uiso 1 1 calc R
H13C H 0.4008 -0.1531 0.1401 0.052 Uiso 1 1 calc R
C14 C 0.3887(5) -0.5075(4) 0.3775(3) 0.0430(13) Uani 1 1 d .
H14A H 0.3307 -0.5075 0.3416 0.065 Uiso 1 1 calc R
H14B H 0.3441 -0.4957 0.4286 0.065 Uiso 1 1 calc R
H14C H 0.4631 -0.5814 0.383 0.065 Uiso 1 1 calc R
C15 C 0.5889(5) -0.2528(4) 0.4229(3) 0.0405(12) Uani 1 1 d .
H15A H 0.5242 -0.2198 0.4632 0.061 Uiso 1 1 calc R
H15B H 0.6203 -0.1955 0.395 0.061 Uiso 1 1 calc R
H15C H 0.6601 -0.3204 0.4473 0.061 Uiso 1 1 calc R
C16 C 0.4977(4) 0.1671(3) 0.1646(3) 0.0229(8) Uani 1 1 d .
C17 C 0.5032(4) 0.2493(4) 0.2038(3) 0.0277(9) Uani 1 1 d .
C18 C 0.4519(4) 0.3641(4) 0.1690(3) 0.0335(11) Uani 1 1 d .
H18 H 0.453 0.4197 0.196 0.04 Uiso 1 1 calc R
C19 C 0.3998(5) 0.4008(4) 0.0976(3) 0.0398(12) Uani 1 1 d .
C20 C 0.3968(4) 0.3189(4) 0.0591(3) 0.0330(10) Uani 1 1 d .
H20 H 0.3608 0.3427 0.0095 0.04 Uiso 1 1 calc R
C21 C 0.4458(4) 0.2020(3) 0.0920(3) 0.0270(9) Uani 1 1 d .
C22 C 0.5598(5) 0.2171(4) 0.2820(3) 0.0394(12) Uani 1 1 d .
H22A H 0.6123 0.2594 0.2824 0.059 Uiso 1 1 calc R
H22B H 0.613 0.1343 0.2918 0.059 Uiso 1 1 calc R
H22C H 0.4911 0.2365 0.3226 0.059 Uiso 1 1 calc R
C23 C 0.3477(6) 0.5271(4) 0.0609(4) 0.0529(16) Uani 1 1 d .
H23A H 0.2925 0.5736 0.0994 0.079 Uiso 1 1 calc R
H23B H 0.2983 0.5393 0.0161 0.079 Uiso 1 1 calc R
H23C H 0.4188 0.5498 0.0434 0.079 Uiso 1 1 calc R
C24 C 0.4435(5) 0.1155(4) 0.0470(3) 0.0342(10) Uani 1 1 d .
H24A H 0.5312 0.063 0.0347 0.051 Uiso 1 1 calc R
H24B H 0.3998 0.1561 -0.0014 0.051 Uiso 1 1 calc R
H24C H 0.398 0.0715 0.0787 0.051 Uiso 1 1 calc R
C25 C -0.0058(4) 0.3096(3) 0.2234(2) 0.0217(8) Uani 1 1 d .
C26 C -0.0567(4) 0.2586(3) 0.1806(3) 0.0251(9) Uani 1 1 d .
C27 C -0.1872(4) 0.3113(4) 0.1656(3) 0.0347(11) Uani 1 1 d .
H27 H -0.2215 0.2764 0.1377 0.042 Uiso 1 1 calc R
C28 C -0.2668(4) 0.4141(4) 0.1913(3) 0.0396(12) Uani 1 1 d .
H28 H -0.3553 0.4483 0.182 0.048 Uiso 1 1 calc R
C29 C -0.2162(4) 0.4658(4) 0.2304(3) 0.0354(11) Uani 1 1 d .
H29 H -0.2705 0.5366 0.247 0.043 Uiso 1 1 calc R
C30 C -0.0877(4) 0.4167(3) 0.2460(3) 0.0260(9) Uani 1 1 d .
C31 C -0.0405(4) 0.4880(3) 0.2791(3) 0.0260(9) Uani 1 1 d .
C32 C 0.0222(4) 0.5496(3) 0.2287(3) 0.0271(9) Uani 1 1 d .
C33 C 0.0605(4) 0.6209(4) 0.2577(3) 0.0329(10) Uani 1 1 d .
H33 H 0.1055 0.6599 0.2236 0.039 Uiso 1 1 calc R
C34 C 0.0353(5) 0.6369(4) 0.3344(3) 0.0356(11) Uani 1 1 d .
C35 C -0.0297(5) 0.5793(4) 0.3831(3) 0.0360(11) Uani 1 1 d .
H35 H -0.0483 0.5901 0.436 0.043 Uiso 1 1 calc R
C36 C -0.0690(4) 0.5054(4) 0.3569(3) 0.0307(10) Uani 1 1 d .
C37 C 0.0430(5) 0.5434(4) 0.1429(3) 0.0366(11) Uani 1 1 d .
H37A H 0.0607 0.6088 0.1146 0.055 Uiso 1 1 calc R
H37B H -0.0339 0.5458 0.1235 0.055 Uiso 1 1 calc R
H37C H 0.1156 0.4715 0.1347 0.055 Uiso 1 1 calc R
C38 C 0.0754(6) 0.7183(4) 0.3639(4) 0.0500(14) Uani 1 1 d .
H38A H 0.0024 0.7927 0.3643 0.075 Uiso 1 1 calc R
H38B H 0.1448 0.7291 0.3295 0.075 Uiso 1 1 calc R
H38C H 0.1048 0.6856 0.4169 0.075 Uiso 1 1 calc R
C39 C -0.1409(5) 0.4452(4) 0.4131(3) 0.0437(13) Uani 1 1 d .
H39A H -0.0827 0.3653 0.4307 0.066 Uiso 1 1 calc R
H39B H -0.2112 0.4466 0.3868 0.066 Uiso 1 1 calc R
H39C H -0.1753 0.4847 0.4581 0.066 Uiso 1 1 calc R
C40 C 0.0182(4) 0.1520(4) 0.1449(3) 0.0254(9) Uani 1 1 d .
C41 C 0.0096(4) 0.0476(4) 0.1772(3) 0.0260(9) Uani 1 1 d .
C42 C 0.0684(4) -0.0455(4) 0.1371(3) 0.0292(9) Uani 1 1 d .
H42 H 0.0628 -0.1164 0.1592 0.035 Uiso 1 1 calc R
C43 C 0.1349(4) -0.0370(4) 0.0655(3) 0.0329(10) Uani 1 1 d .
C44 C 0.1439(4) 0.0671(4) 0.0352(3) 0.0317(10) Uani 1 1 d .
H44 H 0.1911 0.0737 -0.0128 0.038 Uiso 1 1 calc R
C45 C 0.0858(4) 0.1615(4) 0.0730(3) 0.0272(9) Uani 1 1 d .
C46 C -0.0553(4) 0.0309(4) 0.2562(3) 0.0316(10) Uani 1 1 d .
H46A H 0.0082 -0.0018 0.2961 0.047 Uiso 1 1 calc R
H46B H -0.0961 -0.0216 0.2568 0.047 Uiso 1 1 calc R
H46C H -0.1201 0.1052 0.2671 0.047 Uiso 1 1 calc R
C47 C 0.1912(5) -0.1366(4) 0.0209(3) 0.0419(12) Uani 1 1 d .
H47A H 0.196 -0.2073 0.056 0.063 Uiso 1 1 calc R
H47B H 0.2772 -0.1456 -0.0001 0.063 Uiso 1 1 calc R
H47C H 0.137 -0.1214 -0.022 0.063 Uiso 1 1 calc R
C48 C 0.0976(5) 0.2729(4) 0.0366(3) 0.0350(11) Uani 1 1 d .
H48A H 0.1501 0.2879 0.0686 0.052 Uiso 1 1 calc R
H48B H 0.0125 0.3361 0.0337 0.052 Uiso 1 1 calc R
H48C H 0.1377 0.2667 -0.016 0.052 Uiso 1 1 calc R
C49 C 0.2058(5) 0.0637(4) 0.5179(3) 0.0361(11) Uani 1 1 d .
C50 C 0.4109(4) 0.0469(4) 0.4057(3) 0.0277(9) Uani 1 1 d .
C51 C 0.2366(5) -0.0707(4) 0.4152(3) 0.0361(11) Uani 1 1 d .
C52 C 0.0263(4) 0.1449(4) 0.3985(3) 0.0304(10) Uani 1 1 d .
C53 C 0.1978(4) 0.2543(4) 0.4173(3) 0.0300(10) Uani 1 1 d .
O1 O 0.1984(4) 0.0446(4) 0.5841(2) 0.0581(11) Uani 1 1 d .
O2 O 0.5159(3) 0.0235(3) 0.4118(2) 0.0399(8) Uani 1 1 d .
O3 O 0.2363(4) -0.1611(3) 0.4316(3) 0.0561(11) Uani 1 1 d .
O4 O -0.0804(3) 0.1681(3) 0.4004(2) 0.0430(9) Uani 1 1 d .
O5 O 0.1953(4) 0.3350(3) 0.4344(2) 0.0423(9) Uani 1 1 d .
Sb1 Sb 0.29187(2) 0.01901(2) 0.246986(16) 0.01990(7) Uani 1 1 d .
Sb2 Sb 0.19589(2) 0.25032(2) 0.247354(16) 0.01947(7) Uani 1 1 d .
W1 W 0.219321(16) 0.095616(14) 0.401160(10) 0.02267(6) Uani 1 1 d .

loop_
_atom_site_aniso_label
_atom_site_aniso_U_11
_atom_site_aniso_U_22
_atom_site_aniso_U_33
_atom_site_aniso_U_23
_atom_site_aniso_U_13
_atom_site_aniso_U_12
C1 0.0182(18) 0.0196(17) 0.022(2) -0.0042(15) -0.0014(15) -0.0089(15)
C2 0.024(2) 0.0205(18) 0.026(2) -0.0055(16) -0.0004(17) -0.0108(16)
C3 0.026(2) 0.0219(19) 0.040(3) -0.0017(18) 0.0012(19) -0.0131(17)
C4 0.0145(19) 0.027(2) 0.055(3) -0.005(2) 0.002(2) -0.0054(16)
C5 0.020(2) 0.0216(19) 0.050(3) -0.0029(19) -0.004(2) -0.0063(16)
C6 0.025(2) 0.0219(19) 0.026(2) -0.0032(16) -0.0048(17) -0.0104(16)
C7 0.0196(19) 0.0169(17) 0.028(2) -0.0024(15) -0.0040(16) -0.0042(15)
C8 0.029(2) 0.0221(19) 0.025(2) -0.0044(16) 0.0015(18) -0.0113(17)
C9 0.032(2) 0.0230(19) 0.035(3) -0.0068(18) -0.0006(19) -0.0138(17)
C10 0.032(2) 0.026(2) 0.037(3) -0.0019(18) 0.002(2) -0.0139(18)
C11 0.042(3) 0.024(2) 0.026(2) 0.0030(17) -0.003(2) -0.0138(19)
C12 0.033(2) 0.0214(19) 0.029(2) -0.0025(17) -0.0062(19) -0.0091(17)
C13 0.050(3) 0.033(2) 0.026(2) -0.0068(19) -0.002(2) -0.021(2)
C14 0.056(3) 0.031(2) 0.048(3) -0.001(2) 0.003(3) -0.029(2)
C15 0.053(3) 0.038(3) 0.032(3) 0.000(2) -0.015(2) -0.020(2)
C16 0.0193(19) 0.0174(17) 0.033(2) -0.0084(16) 0.0052(17) -0.0086(15)
C17 0.019(2) 0.026(2) 0.042(3) -0.0116(19) 0.0063(18) -0.0126(16)
C18 0.028(2) 0.024(2) 0.054(3) -0.012(2) 0.005(2) -0.0159(18)
C19 0.035(3) 0.023(2) 0.058(3) 0.000(2) 0.008(2) -0.0145(19)
C20 0.032(2) 0.026(2) 0.034(3) 0.0024(18) 0.001(2) -0.0096(18)
C21 0.028(2) 0.0198(19) 0.034(2) -0.0055(17) 0.0037(19) -0.0121(16)
C22 0.047(3) 0.042(3) 0.041(3) -0.015(2) 0.003(2) -0.028(2)
C23 0.049(3) 0.026(2) 0.074(4) 0.003(2) 0.009(3) -0.015(2)
C24 0.042(3) 0.034(2) 0.028(2) -0.0058(19) -0.002(2) -0.017(2)
C25 0.0184(18) 0.0206(18) 0.024(2) 0.0006(15) -0.0004(16) -0.0084(15)
C26 0.022(2) 0.027(2) 0.027(2) -0.0034(17) -0.0038(17) -0.0101(16)
C27 0.029(2) 0.032(2) 0.048(3) -0.006(2) -0.011(2) -0.0154(19)
C28 0.021(2) 0.030(2) 0.067(4) -0.009(2) -0.012(2) -0.0062(18)
C29 0.025(2) 0.027(2) 0.050(3) -0.010(2) -0.003(2) -0.0043(18)
C30 0.026(2) 0.0237(19) 0.027(2) -0.0018(17) -0.0012(18) -0.0098(17)
C31 0.020(2) 0.0203(18) 0.032(2) -0.0054(17) -0.0031(17) -0.0027(15)
C32 0.025(2) 0.0200(18) 0.034(2) -0.0018(17) -0.0065(18) -0.0062(16)
C33 0.026(2) 0.0208(19) 0.050(3) -0.0029(19) -0.007(2) -0.0080(17)
C34 0.036(3) 0.021(2) 0.048(3) -0.0084(19) -0.014(2) -0.0050(18)
C35 0.037(3) 0.029(2) 0.035(3) -0.0111(19) -0.008(2) -0.0022(19)
C36 0.025(2) 0.026(2) 0.034(3) -0.0062(18) -0.0046(19) -0.0025(17)
C37 0.045(3) 0.031(2) 0.032(3) 0.0047(19) -0.003(2) -0.018(2)
C38 0.052(3) 0.037(3) 0.066(4) -0.019(3) -0.012(3) -0.016(2)
C39 0.046(3) 0.037(3) 0.041(3) -0.009(2) 0.006(2) -0.012(2)
C40 0.024(2) 0.031(2) 0.023(2) -0.0055(17) -0.0068(17) -0.0115(17)
C41 0.024(2) 0.031(2) 0.028(2) -0.0019(17) -0.0066(17) -0.0157(17)
C42 0.029(2) 0.025(2) 0.039(3) -0.0050(18) -0.010(2) -0.0142(17)
C43 0.028(2) 0.031(2) 0.043(3) -0.012(2) -0.003(2) -0.0114(18)
C44 0.032(2) 0.040(2) 0.027(2) -0.0083(19) -0.0025(19) -0.017(2)
C45 0.026(2) 0.029(2) 0.029(2) -0.0009(17) -0.0110(18) -0.0129(17)
C46 0.034(2) 0.038(2) 0.033(3) -0.0030(19) -0.002(2) -0.025(2)
C47 0.046(3) 0.039(3) 0.040(3) -0.014(2) -0.004(2) -0.014(2)
C48 0.044(3) 0.036(2) 0.026(2) 0.0021(19) -0.005(2) -0.019(2)
C49 0.030(2) 0.048(3) 0.025(2) -0.001(2) -0.0034(19) -0.012(2)
C50 0.035(2) 0.028(2) 0.021(2) -0.0018(17) 0.0006(18) -0.0147(18)
C51 0.037(3) 0.034(2) 0.037(3) -0.006(2) 0.004(2) -0.016(2)
C52 0.031(2) 0.032(2) 0.027(2) -0.0019(18) 0.0020(19) -0.0145(19)
C53 0.025(2) 0.034(2) 0.025(2) -0.0041(18) -0.0068(18) -0.0062(18)
O1 0.048(2) 0.087(3) 0.025(2) -0.001(2) 0.0008(18) -0.019(2)
O2 0.0260(18) 0.048(2) 0.044(2) -0.0022(16) -0.0079(15) -0.0147(15)
O3 0.063(3) 0.0330(19) 0.069(3) -0.0016(18) 0.016(2) -0.0252(18)
O4 0.0304(19) 0.051(2) 0.051(2) -0.0159(18) 0.0028(17) -0.0189(16)
O5 0.050(2) 0.0344(18) 0.046(2) -0.0178(16) -0.0105(17) -0.0126(16)
Sb1 0.01851(13) 0.01971(12) 0.02300(14) -0.00515(10) -0.00145(10) -0.00846(10)
Sb2 0.01822(13) 0.01879(12) 0.02134(14) -0.00256(10) -0.00209(10) -0.00756(10)
W1 0.02242(9) 0.02413(9) 0.01949(9) -0.00280(6) -0.00058(6) -0.00818(6)

loop_
_atom_type_symbol
_atom_type_description
_atom_type_scat_dispersion_real
_atom_type_scat_dispersion_imag
_atom_type_scat_source
C C 0.0033 0.0016 'International Tables Vol C Tables 4.2.6.8 and 6.1.1.4'
H H 0 0 'International Tables Vol C Tables 4.2.6.8 and 6.1.1.4'
O O 0.0106 0.006 'International Tables Vol C Tables 4.2.6.8 and 6.1.1.4'
Sb Sb -0.5866 1.5461 'International Tables Vol C Tables 4.2.6.8 and 6.1.1.4'
W W -0.849 6.8722 'International Tables Vol C Tables 4.2.6.8 and 6.1.1.4'

loop_
_geom_angle_atom_site_label_1
_geom_angle_atom_site_label_2
_geom_angle_atom_site_label_3
_geom_angle
C6 C1 C2 118.2(4)
C6 C1 Sb1 114.7(3)
C2 C1 Sb1 126.6(3)
C3 C2 C1 119.4(4)
C3 C2 C16 115.1(4)
C1 C2 C16 125.3(4)
C4 C3 C2 121.7(4)
C5 C4 C3 119.5(4)
C4 C5 C6 120.5(4)
C5 C6 C1 120.6(4)
C5 C6 C7 115.9(3)
C1 C6 C7 123.4(4)
C12 C7 C8 119.4(4)
C12 C7 C6 121.0(4)
C8 C7 C6 119.2(4)
C9 C8 C7 119.2(4)
C9 C8 C13 119.2(4)
C7 C8 C13 121.5(4)
C10 C9 C8 122.0(4)
C9 C10 C11 118.1(4)
C9 C10 C14 121.4(4)
C11 C10 C14 120.4(4)
C10 C11 C12 122.0(4)
C11 C12 C7 119.3(4)
C11 C12 C15 118.3(4)
C7 C12 C15 122.4(4)
C21 C16 C17 119.7(4)
C21 C16 C2 119.3(4)
C17 C16 C2 120.5(4)
C18 C17 C16 118.3(4)
C18 C17 C22 119.3(4)
C16 C17 C22 122.4(4)
C19 C18 C17 123.1(4)
C18 C19 C20 118.1(4)
C18 C19 C23 121.2(5)
C20 C19 C23 120.7(5)
C19 C20 C21 121.2(5)
C16 C21 C20 119.5(4)
C16 C21 C24 121.1(4)
C20 C21 C24 119.4(4)
C26 C25 C30 118.4(4)
C26 C25 Sb2 126.4(3)
C30 C25 Sb2 114.8(3)
C27 C26 C25 119.7(4)
C27 C26 C40 114.4(4)
C25 C26 C40 125.8(4)
C28 C27 C26 120.8(4)
C29 C28 C27 119.5(4)
C28 C29 C30 121.4(4)
C29 C30 C25 120.1(4)
C29 C30 C31 116.5(4)
C25 C30 C31 123.1(4)
C36 C31 C32 118.8(4)
C36 C31 C30 122.0(4)
C32 C31 C30 118.8(4)
C33 C32 C31 119.6(4)
C33 C32 C37 119.4(4)
C31 C32 C37 120.9(4)
C34 C33 C32 122.1(5)
C35 C34 C33 118.3(4)
C35 C34 C38 120.9(5)
C33 C34 C38 120.8(5)
C34 C35 C36 121.8(5)
C35 C36 C31 119.4(4)
C35 C36 C39 119.4(5)
C31 C36 C39 121.2(4)
C41 C40 C45 119.5(4)
C41 C40 C26 121.2(4)
C45 C40 C26 118.8(4)
C42 C41 C40 119.3(4)
C42 C41 C46 119.1(4)
C40 C41 C46 121.6(4)
C43 C42 C41 121.8(4)
C44 C43 C42 117.9(4)
C44 C43 C47 121.2(5)
C42 C43 C47 120.9(4)
C45 C44 C43 121.8(4)
C44 C45 C40 119.6(4)
C44 C45 C48 119.4(4)
C40 C45 C48 121.0(4)
O1 C49 W1 179.4(5)
O2 C50 W1 175.8(4)
O3 C51 W1 171.3(4)
O4 C52 W1 176.5(4)
O5 C53 W1 171.1(4)
C1 Sb1 Sb2 103.32(10)
C1 Sb1 W1 104.45(10)
Sb2 Sb1 W1 62.843(14)
C25 Sb2 Sb1 103.20(10)
C25 Sb2 W1 103.15(10)
Sb1 Sb2 W1 62.463(14)
C49 W1 C50 89.21(19)
C49 W1 C53 83.7(2)
C50 W1 C53 86.66(17)
C49 W1 C52 89.89(19)
C50 W1 C52 179.06(18)
C53 W1 C52 92.98(18)
C49 W1 C51 81.7(2)
C50 W1 C51 93.32(18)
C53 W1 C51 165.46(19)
C52 W1 C51 86.80(19)
C49 W1 Sb1 151.86(15)
C50 W1 Sb1 83.67(12)
C53 W1 Sb1 122.79(13)
C52 W1 Sb1 97.25(13)
C51 W1 Sb1 71.58(14)
C49 W1 Sb2 153.39(15)
C50 W1 Sb2 95.11(12)
C53 W1 Sb2 70.38(13)
C52 W1 Sb2 85.59(13)
C51 W1 Sb2 124.04(15)
Sb1 W1 Sb2 54.694(12)

loop_
_geom_bond_atom_site_label_1
_geom_bond_atom_site_label_2
_geom_bond_distance
C1 C6 1.415(5)
C1 C2 1.419(5)
C1 Sb1 2.204(4)
C2 C3 1.392(6)
C2 C16 1.510(5)
C3 C4 1.384(6)
C4 C5 1.381(6)
C5 C6 1.394(6)
C6 C7 1.512(6)
C7 C12 1.397(6)
C7 C8 1.408(6)
C8 C9 1.393(6)
C8 C13 1.515(6)
C9 C10 1.378(7)
C10 C11 1.386(7)
C10 C14 1.516(6)
C11 C12 1.392(6)
C12 C15 1.518(6)
C16 C21 1.388(6)
C16 C17 1.414(6)
C17 C18 1.388(6)
C17 C22 1.502(7)
C18 C19 1.368(8)
C19 C20 1.390(7)
C19 C23 1.519(6)
C20 C21 1.403(6)
C21 C24 1.515(6)
C25 C26 1.417(6)
C25 C30 1.419(6)
C25 Sb2 2.197(4)
C26 C27 1.405(6)
C26 C40 1.507(6)
C27 C28 1.393(6)
C28 C29 1.379(7)
C29 C30 1.388(6)
C30 C31 1.497(6)
C31 C36 1.404(6)
C31 C32 1.407(6)
C32 C33 1.387(6)
C32 C37 1.508(7)
C33 C34 1.380(7)
C34 C35 1.378(7)
C34 C38 1.523(7)
C35 C36 1.399(7)
C36 C39 1.514(7)
C40 C41 1.400(6)
C40 C45 1.405(6)
C41 C42 1.399(6)
C41 C46 1.508(6)
C42 C43 1.393(7)
C43 C44 1.393(6)
C43 C47 1.513(6)
C44 C45 1.388(6)
C45 C48 1.514(6)
C49 O1 1.136(6)
C49 W1 2.003(5)
C50 O2 1.136(6)
C50 W1 2.040(5)
C51 O3 1.154(6)
C51 W1 2.054(5)
C52 O4 1.139(6)
C52 W1 2.051(5)
C53 O5 1.140(5)
C53 W1 2.050(5)
Sb1 Sb2 2.7358(6)
Sb1 W1 2.9726(5)
Sb2 W1 2.9828(5)

loop_
_geom_torsion_atom_site_label_1
_geom_torsion_atom_site_label_2
_geom_torsion_atom_site_label_3
_geom_torsion_atom_site_label_4
_geom_torsion
C6 C1 C2 C3 0.1(6)
Sb1 C1 C2 C3 -171.2(3)
C6 C1 C2 C16 175.3(4)
Sb1 C1 C2 C16 3.9(6)
C1 C2 C3 C4 -1.5(7)
C16 C2 C3 C4 -177.2(5)
C2 C3 C4 C5 1.4(8)
C3 C4 C5 C6 0.1(8)
C4 C5 C6 C1 -1.5(7)
C4 C5 C6 C7 175.7(4)
C2 C1 C6 C5 1.4(6)
Sb1 C1 C6 C5 173.7(3)
C2 C1 C6 C7 -175.7(4)
Sb1 C1 C6 C7 -3.3(5)
C5 C6 C7 C12 74.9(5)
C1 C6 C7 C12 -108.0(5)
C5 C6 C7 C8 -97.6(5)
C1 C6 C7 C8 79.5(5)
C12 C7 C8 C9 2.8(6)
C6 C7 C8 C9 175.4(4)
C12 C7 C8 C13 -173.3(4)
C6 C7 C8 C13 -0.7(6)
C7 C8 C9 C10 -1.4(6)
C13 C8 C9 C10 174.8(4)
C8 C9 C10 C11 -0.7(7)
C8 C9 C10 C14 -177.9(4)
C9 C10 C11 C12 1.5(7)
C14 C10 C11 C12 178.7(4)
C10 C11 C12 C7 -0.1(7)
C10 C11 C12 C15 179.7(4)
C8 C7 C12 C11 -2.0(6)
C6 C7 C12 C11 -174.6(4)
C8 C7 C12 C15 178.1(4)
C6 C7 C12 C15 5.6(6)
C3 C2 C16 C21 94.9(5)
C1 C2 C16 C21 -80.4(5)
C3 C2 C16 C17 -77.2(5)
C1 C2 C16 C17 107.5(5)
C21 C16 C17 C18 2.2(6)
C2 C16 C17 C18 174.2(4)
C21 C16 C17 C22 -179.1(4)
C2 C16 C17 C22 -7.0(6)
C16 C17 C18 C19 -2.0(7)
C22 C17 C18 C19 179.3(5)
C17 C18 C19 C20 1.0(7)
C17 C18 C19 C23 -178.5(4)
C18 C19 C20 C21 -0.1(7)
C23 C19 C20 C21 179.3(4)
C17 C16 C21 C20 -1.4(6)
C2 C16 C21 C20 -173.6(4)
C17 C16 C21 C24 177.4(4)
C2 C16 C21 C24 5.3(6)
C19 C20 C21 C16 0.4(7)
C19 C20 C21 C24 -178.5(4)
C30 C25 C26 C27 -3.6(6)
Sb2 C25 C26 C27 -175.6(3)
C30 C25 C26 C40 173.5(4)
Sb2 C25 C26 C40 1.4(6)
C25 C26 C27 C28 1.0(7)
C40 C26 C27 C28 -176.4(5)
C26 C27 C28 C29 1.4(8)
C27 C28 C29 C30 -1.1(8)
C28 C29 C30 C25 -1.6(7)
C28 C29 C30 C31 172.1(5)
C26 C25 C30 C29 3.9(6)
Sb2 C25 C30 C29 176.9(3)
C26 C25 C30 C31 -169.4(4)
Sb2 C25 C30 C31 3.6(5)
C29 C30 C31 C36 74.3(6)
C25 C30 C31 C36 -112.2(5)
C29 C30 C31 C32 -98.5(5)
C25 C30 C31 C32 75.0(5)
C36 C31 C32 C33 3.5(6)
C30 C31 C32 C33 176.6(4)
C36 C31 C32 C37 -173.7(4)
C30 C31 C32 C37 -0.6(6)
C31 C32 C33 C34 -2.3(6)
C37 C32 C33 C34 174.9(4)
C32 C33 C34 C35 0.2(7)
C32 C33 C34 C38 -178.3(4)
C33 C34 C35 C36 0.5(7)
C38 C34 C35 C36 179.1(4)
C34 C35 C36 C31 0.8(7)
C34 C35 C36 C39 -179.6(4)
C32 C31 C36 C35 -2.8(6)
C30 C31 C36 C35 -175.6(4)
C32 C31 C36 C39 177.6(4)
C30 C31 C36 C39 4.8(6)
C27 C26 C40 C41 -75.8(5)
C25 C26 C40 C41 107.0(5)
C27 C26 C40 C45 96.6(5)
C25 C26 C40 C45 -80.6(6)
C45 C40 C41 C42 -0.1(6)
C26 C40 C41 C42 172.3(4)
C45 C40 C41 C46 176.5(4)
C26 C40 C41 C46 -11.2(6)
C40 C41 C42 C43 -0.4(7)
C46 C41 C42 C43 -177.0(4)
C41 C42 C43 C44 1.4(7)
C41 C42 C43 C47 -176.4(4)
C42 C43 C44 C45 -1.9(7)
C47 C43 C44 C45 175.9(4)
C43 C44 C45 C40 1.5(7)
C43 C44 C45 C48 -179.2(4)
C41 C40 C45 C44 -0.5(6)
C26 C40 C45 C44 -173.0(4)
C41 C40 C45 C48 -179.7(4)
C26 C40 C45 C48 7.7(6)
C6 C1 Sb1 Sb2 161.9(3)
C2 C1 Sb1 Sb2 -26.5(4)
C6 C1 Sb1 W1 97.0(3)
C2 C1 Sb1 W1 -91.5(4)
C26 C25 Sb2 Sb1 -28.2(4)
C30 C25 Sb2 Sb1 159.5(3)
C26 C25 Sb2 W1 -92.6(4)
C30 C25 Sb2 W1 95.1(3)
C1 Sb1 Sb2 C25 162.28(16)
W1 Sb1 Sb2 C25 -98.12(11)
C1 Sb1 Sb2 W1 -99.60(11)
C1 Sb1 W1 C49 -79.4(3)
Sb2 Sb1 W1 C49 -177.2(3)
C1 Sb1 W1 C50 -3.09(15)
Sb2 Sb1 W1 C50 -100.85(12)
C1 Sb1 W1 C53 78.80(18)
Sb2 Sb1 W1 C53 -18.96(15)
C1 Sb1 W1 C52 177.10(16)
Sb2 Sb1 W1 C52 79.34(12)
C1 Sb1 W1 C51 -98.74(18)
Sb2 Sb1 W1 C51 163.50(15)
C1 Sb1 W1 Sb2 97.77(10)
C25 Sb2 W1 C49 -84.8(3)
Sb1 Sb2 W1 C49 177.0(3)
C25 Sb2 W1 C50 176.73(16)
Sb1 Sb2 W1 C50 78.53(12)
C25 Sb2 W1 C53 -98.66(17)
Sb1 Sb2 W1 C53 163.14(13)
C25 Sb2 W1 C52 -3.90(17)
Sb1 Sb2 W1 C52 -102.10(13)
C25 Sb2 W1 C51 79.2(2)
Sb1 Sb2 W1 C51 -18.98(17)
C25 Sb2 W1 Sb1 98.20(11)
